data_1505077
loop_
_publ_author_name
'Liu, Y.'
'Tao, X.'
'Wang, F.'
'Shi, J.'
'Sun, J.'
'Yu, W.'
'Ren, Y.'
'Zou, D.'
'Jiang, M.'

_publ_section_title
;
 Intermolecular Hydrogen Bonds Induce Highly Emissive Excimers:
 Enhancement of Solid-State Luminescence
;
_journal_issue 17
_journal_name_full 'Journal of Physical Chemistry C'
_journal_page_first 6544
_journal_paper_doi 10.1021/jp070288f
_journal_volume 111
_journal_year 2007
_chemical_formula_moiety 'C33 H32 O S2'
_chemical_formula_sum 'C33 H32 O S2'
_chemical_formula_weight 508.71
_chemical_name_systematic
;
 ?
;
_space_group_IT_number 15
_symmetry_cell_setting monoclinic
_symmetry_space_group_name_Hall '-C 2yc'
_symmetry_space_group_name_H-M 'C 1 2/c 1'
_atom_sites_solution_hydrogens geom
_atom_sites_solution_primary direct
_atom_sites_solution_secondary difmap
_audit_creation_method SHELXL-97
_cell_angle_alpha 90.00
_cell_angle_beta 92.087(3)
_cell_angle_gamma 90.00
_cell_formula_units_Z 8
_cell_length_a 44.525(2)
_cell_length_b 6.2063(3)
_cell_length_c 19.6664(9)
_cell_measurement_reflns_used 2212
_cell_measurement_temperature 296(2)
_cell_measurement_theta_max 19.12
_cell_measurement_theta_min 2.75
_cell_volume 5430.9(4)
_computing_cell_refinement 'APEX2 (Bruker,2005)'
_computing_data_collection 'APEX2 (Bruker,2005)'
_computing_data_reduction 'APEX2 (Bruker,2005)'
_computing_molecular_graphics 'SHELXTL (Bruker, 1997)'
_computing_publication_material 'WINGX (Farrugia,1999)'
_computing_structure_refinement 'SHELXTL (Bruker, 1997)'
_computing_structure_solution 'SIR97 (Altomare,1999)'
_diffrn_ambient_temperature 293(2)
_diffrn_measured_fraction_theta_full 0.995
_diffrn_measured_fraction_theta_max 0.995
_diffrn_measurement_device_type 'Bruker APEX II'
_diffrn_measurement_method \w
_diffrn_radiation_monochromator graphite
_diffrn_radiation_source 'fine-focus sealed tube'
_diffrn_radiation_type MoK\a
_diffrn_radiation_wavelength 0.71073
_diffrn_reflns_av_R_equivalents 0.0795
_diffrn_reflns_av_sigmaI/netI 0.1387
_diffrn_reflns_limit_h_max 59
_diffrn_reflns_limit_h_min -62
_diffrn_reflns_limit_k_max 6
_diffrn_reflns_limit_k_min -8
_diffrn_reflns_limit_l_max 27
_diffrn_reflns_limit_l_min -27
_diffrn_reflns_number 24961
_diffrn_reflns_theta_full 30.16
_diffrn_reflns_theta_max 30.16
_diffrn_reflns_theta_min 1.83
_diffrn_standards_decay_% 0
_diffrn_standards_interval_count 0
_diffrn_standards_interval_time 0
_diffrn_standards_number 0
_exptl_absorpt_coefficient_mu 0.220
_exptl_absorpt_correction_T_max 0.9934
_exptl_absorpt_correction_T_min 0.7550
_exptl_absorpt_correction_type multi-scan
_exptl_absorpt_process_details 'APEX2 (Bruker,2005)'
_exptl_crystal_colour yellow
_exptl_crystal_density_diffrn 1.244
_exptl_crystal_density_method 'not measured'
_exptl_crystal_description plate
_exptl_crystal_F_000 2160
_exptl_crystal_size_max 0.48
_exptl_crystal_size_mid 0.46
_exptl_crystal_size_min 0.03
_refine_diff_density_max 0.348
_refine_diff_density_min -0.202
_refine_diff_density_rms 0.050
_refine_ls_extinction_coef 0.00050(12)
_refine_ls_extinction_expression Fc^*^=kFc[1+0.001xFc^2^\l^3^/sin(2\q)]^-1/4^
_refine_ls_extinction_method SHELXL
_refine_ls_goodness_of_fit_ref 1.098
_refine_ls_hydrogen_treatment constr
_refine_ls_matrix_type full
_refine_ls_number_parameters 326
_refine_ls_number_reflns 7988
_refine_ls_number_restraints 0
_refine_ls_restrained_S_all 1.098
_refine_ls_R_factor_all 0.2546
_refine_ls_R_factor_gt 0.0883
_refine_ls_shift/su_max 0.001
_refine_ls_shift/su_mean 0.000
_refine_ls_structure_factor_coef Fsqd
_refine_ls_weighting_details 'calc w=1/[\s^2^(Fo^2^)+(0.0500P)^2^+3.1129P] where P=(Fo^2^+2Fc^2^)/3'
_refine_ls_weighting_scheme calc
_refine_ls_wR_factor_gt 0.1547
_refine_ls_wR_factor_ref 0.1952
_reflns_number_gt 2766
_reflns_number_total 7988
_reflns_threshold_expression >2sigma(I)
_cod_data_source_file jp070288fsi20070113_122141.cif
_cod_data_source_block 0607
_cod_depositor_comments
;
The following automatic conversions were performed:

'_symmetry_cell_setting' value 'Monoclinic' changed to 'monoclinic'
according to /home/saulius/struct/CIF-dictionaries/cif_core.dic
dictionary named 'cif_core.dic' version 2.4.1 from 2010-06-29.

Automatic conversion script
Id: cif_fix_values 1715 2011-07-08 13:25:40Z adriana 
;
_cod_original_sg_symbol_Hall '-C 2yc '
_cod_original_sg_symbol_H-M C2/c
_cod_database_code 1505077

loop_
_symmetry_equiv_pos_as_xyz
'x, y, z'
'-x, y, -z+1/2'
'x+1/2, y+1/2, z'
'-x+1/2, y+1/2, -z+1/2'
'-x, -y, -z'
'x, -y, z-1/2'
'-x+1/2, -y+1/2, -z'
'x+1/2, -y+1/2, z-1/2'

loop_
_atom_site_label
_atom_site_type_symbol
_atom_site_fract_x
_atom_site_fract_y
_atom_site_fract_z
_atom_site_U_iso_or_equiv
_atom_site_adp_type
_atom_site_occupancy
_atom_site_symmetry_multiplicity
_atom_site_calc_flag
_atom_site_refinement_flags
C1 C 0.03793(9) -0.0273(8) 0.6829(2) 0.0944(15) Uani 1 1 d .
H1A H 0.0196 -0.0778 0.6611 0.142 Uiso 1 1 calc R
H1B H 0.0351 0.1168 0.6992 0.142 Uiso 1 1 calc R
H1C H 0.0434 -0.1200 0.7204 0.142 Uiso 1 1 calc R
C2 C 0.06795(10) -0.2616(7) 0.6096(3) 0.1039(16) Uani 1 1 d .
H2A H 0.0506 -0.3123 0.5840 0.156 Uiso 1 1 calc R
H2B H 0.0713 -0.3508 0.6490 0.156 Uiso 1 1 calc R
H2C H 0.0852 -0.2679 0.5817 0.156 Uiso 1 1 calc R
C3 C 0.05480(10) 0.1129(7) 0.5724(2) 0.0983(15) Uani 1 1 d .
H3A H 0.0375 0.0555 0.5483 0.147 Uiso 1 1 calc R
H3B H 0.0714 0.1186 0.5426 0.147 Uiso 1 1 calc R
H3C H 0.0504 0.2555 0.5882 0.147 Uiso 1 1 calc R
C4 C 0.06281(8) -0.0286(6) 0.63193(18) 0.0568(10) Uani 1 1 d .
C5 C 0.14812(9) 0.3382(6) 0.5402(2) 0.0850(14) Uani 1 1 d .
H5A H 0.1491 0.4727 0.5195 0.102 Uiso 1 1 calc R
C6 C 0.12613(9) 0.3006(7) 0.5862(2) 0.0852(14) Uani 1 1 d .
H6A H 0.1127 0.4105 0.5956 0.102 Uiso 1 1 calc R
C7 C 0.12340(8) 0.1072(6) 0.61830(18) 0.0562(9) Uani 1 1 d .
C8 C 0.14406(9) -0.0478(6) 0.6038(2) 0.0737(12) Uani 1 1 d .
H8A H 0.1432 -0.1811 0.6252 0.088 Uiso 1 1 calc R
C9 C 0.16617(8) -0.0095(6) 0.5577(2) 0.0691(11) Uani 1 1 d .
H9A H 0.1798 -0.1187 0.5493 0.083 Uiso 1 1 calc R
C10 C 0.16883(7) 0.1832(5) 0.52389(16) 0.0488(9) Uani 1 1 d .
C11 C 0.19275(7) 0.2266(5) 0.47512(16) 0.0484(9) Uani 1 1 d .
C12 C 0.19309(8) 0.4182(6) 0.43857(18) 0.0585(10) Uani 1 1 d .
H12A H 0.1776 0.5163 0.4444 0.070 Uiso 1 1 calc R
C13 C 0.21531(8) 0.4705(6) 0.39379(18) 0.0598(10) Uani 1 1 d .
H13A H 0.2150 0.6026 0.3714 0.072 Uiso 1 1 calc R
C14 C 0.23779(7) 0.3250(5) 0.38295(16) 0.0468(8) Uani 1 1 d .
C15 C 0.23784(7) 0.1283(5) 0.41855(16) 0.0452(8) Uani 1 1 d .
C16 C 0.21624(7) 0.0798(5) 0.46425(17) 0.0507(9) Uani 1 1 d .
H16A H 0.2171 -0.0498 0.4880 0.061 Uiso 1 1 calc R
C17 C 0.26449(8) 0.0001(6) 0.39767(17) 0.0525(9) Uani 1 1 d .
C18 C 0.27932(7) 0.1353(5) 0.34559(17) 0.0483(9) Uani 1 1 d .
C19 C 0.26346(7) 0.3272(5) 0.33757(16) 0.0484(9) Uani 1 1 d .
C20 C 0.27297(8) 0.4769(6) 0.29110(18) 0.0582(10) Uani 1 1 d .
H20A H 0.2629 0.6073 0.2853 0.070 Uiso 1 1 calc R
C21 C 0.29776(8) 0.4296(6) 0.25329(17) 0.0572(10) Uani 1 1 d .
H21A H 0.3040 0.5311 0.2220 0.069 Uiso 1 1 calc R
C22 C 0.31386(7) 0.2364(5) 0.25976(16) 0.0484(8) Uani 1 1 d .
C23 C 0.30386(7) 0.0878(5) 0.30827(17) 0.0521(9) Uani 1 1 d .
H23A H 0.3139 -0.0423 0.3149 0.063 Uiso 1 1 calc R
C24 C 0.33978(7) 0.1868(6) 0.21692(17) 0.0527(9) Uani 1 1 d .
C25 C 0.35531(9) -0.0049(6) 0.2236(2) 0.0714(12) Uani 1 1 d .
H25A H 0.3500 -0.1016 0.2573 0.086 Uiso 1 1 calc R
C26 C 0.37840(9) -0.0576(6) 0.1823(2) 0.0724(12) Uani 1 1 d .
H26A H 0.3882 -0.1889 0.1884 0.087 Uiso 1 1 calc R
C27 C 0.38739(8) 0.0806(6) 0.13157(18) 0.0607(10) Uani 1 1 d .
C28 C 0.37228(8) 0.2720(7) 0.12472(18) 0.0660(11) Uani 1 1 d .
H28A H 0.3779 0.3692 0.0916 0.079 Uiso 1 1 calc R
C29 C 0.34882(8) 0.3245(6) 0.16578(18) 0.0641(10) Uani 1 1 d .
H29A H 0.3389 0.4549 0.1590 0.077 Uiso 1 1 calc R
C30 C 0.45061(8) 0.1088(6) 0.11922(19) 0.0651(11) Uani 1 1 d .
C31 C 0.44925(10) 0.3536(7) 0.1259(2) 0.0905(14) Uani 1 1 d .
H31A H 0.4673 0.4047 0.1487 0.136 Uiso 1 1 calc R
H31B H 0.4322 0.3930 0.1517 0.136 Uiso 1 1 calc R
H31C H 0.4474 0.4172 0.0814 0.136 Uiso 1 1 calc R
C32 C 0.47556(9) 0.0386(8) 0.0724(2) 0.1025(16) Uani 1 1 d .
H32A H 0.4946 0.0862 0.0912 0.154 Uiso 1 1 calc R
H32B H 0.4721 0.1013 0.0282 0.154 Uiso 1 1 calc R
H32C H 0.4756 -0.1156 0.0686 0.154 Uiso 1 1 calc R
C33 C 0.45539(10) 0.0049(8) 0.1882(2) 0.0934(14) Uani 1 1 d .
H33A H 0.4734 0.0614 0.2100 0.140 Uiso 1 1 calc R
H33B H 0.4573 -0.1481 0.1829 0.140 Uiso 1 1 calc R
H33C H 0.4385 0.0355 0.2157 0.140 Uiso 1 1 calc R
O1 O 0.27228(6) -0.1747(4) 0.41875(13) 0.0737(8) Uani 1 1 d .
S1 S 0.09613(2) 0.07058(18) 0.68081(5) 0.0704(4) Uani 1 1 d .
S2 S 0.41619(2) 0.00548(19) 0.07648(5) 0.0747(4) Uani 1 1 d .

loop_
_atom_site_aniso_label
_atom_site_aniso_U_11
_atom_site_aniso_U_22
_atom_site_aniso_U_33
_atom_site_aniso_U_23
_atom_site_aniso_U_13
_atom_site_aniso_U_12
C1 0.071(3) 0.122(4) 0.091(3) -0.007(3) 0.016(3) -0.002(3)
C2 0.103(4) 0.065(3) 0.144(4) -0.027(3) 0.003(3) 0.007(3)
C3 0.092(4) 0.098(4) 0.103(4) 0.028(3) -0.021(3) 0.000(3)
C4 0.053(2) 0.058(2) 0.060(2) -0.0063(19) 0.0055(18) 0.0065(18)
C5 0.075(3) 0.054(3) 0.129(4) 0.020(2) 0.043(3) 0.022(2)
C6 0.076(3) 0.061(3) 0.121(4) 0.008(3) 0.038(3) 0.023(2)
C7 0.050(2) 0.061(2) 0.058(2) -0.0019(19) 0.0075(18) 0.0084(19)
C8 0.068(3) 0.065(3) 0.089(3) 0.025(2) 0.018(2) 0.014(2)
C9 0.062(3) 0.058(3) 0.088(3) 0.015(2) 0.021(2) 0.021(2)
C10 0.045(2) 0.049(2) 0.053(2) -0.0014(17) 0.0023(17) 0.0087(17)
C11 0.044(2) 0.048(2) 0.052(2) -0.0006(17) -0.0006(16) 0.0077(17)
C12 0.051(2) 0.053(2) 0.071(3) 0.0125(19) 0.0057(19) 0.0203(18)
C13 0.059(2) 0.048(2) 0.073(3) 0.0144(18) 0.009(2) 0.0160(19)
C14 0.045(2) 0.048(2) 0.047(2) -0.0004(16) -0.0037(16) 0.0048(17)
C15 0.045(2) 0.044(2) 0.047(2) -0.0004(16) 0.0043(16) 0.0087(16)
C16 0.052(2) 0.040(2) 0.060(2) 0.0038(16) 0.0056(18) 0.0061(17)
C17 0.051(2) 0.048(2) 0.058(2) 0.0042(18) 0.0044(17) 0.0060(18)
C18 0.049(2) 0.040(2) 0.056(2) 0.0029(16) 0.0008(17) 0.0019(17)
C19 0.049(2) 0.045(2) 0.051(2) 0.0000(17) -0.0011(17) 0.0016(17)
C20 0.058(2) 0.049(2) 0.067(3) 0.0068(18) 0.007(2) 0.0077(18)
C21 0.064(2) 0.056(2) 0.052(2) 0.0105(17) 0.0051(19) -0.002(2)
C22 0.046(2) 0.052(2) 0.047(2) -0.0032(17) -0.0001(16) -0.0023(18)
C23 0.045(2) 0.050(2) 0.062(2) 0.0039(18) 0.0046(18) 0.0093(17)
C24 0.046(2) 0.057(2) 0.055(2) -0.0060(18) 0.0013(17) -0.0052(19)
C25 0.069(3) 0.064(3) 0.083(3) 0.009(2) 0.031(2) 0.003(2)
C26 0.069(3) 0.065(3) 0.084(3) 0.003(2) 0.023(2) 0.003(2)
C27 0.054(2) 0.071(3) 0.058(2) -0.008(2) 0.0125(19) -0.009(2)
C28 0.061(2) 0.080(3) 0.058(2) 0.010(2) 0.011(2) -0.004(2)
C29 0.062(2) 0.064(3) 0.067(3) 0.011(2) 0.012(2) 0.003(2)
C30 0.054(2) 0.080(3) 0.062(3) 0.001(2) 0.0096(19) -0.002(2)
C31 0.088(3) 0.079(3) 0.104(4) -0.001(3) 0.002(3) -0.016(3)
C32 0.060(3) 0.155(5) 0.094(3) -0.024(3) 0.020(3) 0.003(3)
C33 0.095(3) 0.105(4) 0.080(3) 0.010(3) -0.008(3) 0.007(3)
O1 0.0767(18) 0.0512(17) 0.095(2) 0.0200(14) 0.0324(15) 0.0237(14)
S1 0.0629(7) 0.0931(8) 0.0558(6) -0.0047(5) 0.0103(5) -0.0005(6)
S2 0.0645(7) 0.0961(8) 0.0646(7) -0.0221(6) 0.0179(5) -0.0115(6)

loop_
_atom_type_symbol
_atom_type_description
_atom_type_scat_dispersion_real
_atom_type_scat_dispersion_imag
_atom_type_scat_source
C C 0.0033 0.0016 'International Tables Vol C Tables 4.2.6.8 and 6.1.1.4'
H H 0.0000 0.0000 'International Tables Vol C Tables 4.2.6.8 and 6.1.1.4'
O O 0.0106 0.0060 'International Tables Vol C Tables 4.2.6.8 and 6.1.1.4'
S S 0.1246 0.1234 'International Tables Vol C Tables 4.2.6.8 and 6.1.1.4'

loop_
_geom_angle_atom_site_label_1
_geom_angle_atom_site_label_2
_geom_angle_atom_site_label_3
_geom_angle
C4 C1 H1A 109.5
C4 C1 H1B 109.5
H1A C1 H1B 109.5
C4 C1 H1C 109.5
H1A C1 H1C 109.5
H1B C1 H1C 109.5
C4 C2 H2A 109.5
C4 C2 H2B 109.5
H2A C2 H2B 109.5
C4 C2 H2C 109.5
H2A C2 H2C 109.5
H2B C2 H2C 109.5
C4 C3 H3A 109.5
C4 C3 H3B 109.5
H3A C3 H3B 109.5
C4 C3 H3C 109.5
H3A C3 H3C 109.5
H3B C3 H3C 109.5
C3 C4 C1 110.7(3)
C3 C4 C2 111.3(4)
C1 C4 C2 108.3(3)
C3 C4 S1 112.1(3)
C1 C4 S1 104.3(3)
C2 C4 S1 109.8(3)
C6 C5 C10 122.2(4)
C6 C5 H5A 118.9
C10 C5 H5A 118.9
C7 C6 C5 122.1(3)
C7 C6 H6A 119.0
C5 C6 H6A 119.0
C6 C7 C8 116.7(3)
C6 C7 S1 120.6(3)
C8 C7 S1 122.5(3)
C7 C8 C9 121.1(3)
C7 C8 H8A 119.5
C9 C8 H8A 119.5
C10 C9 C8 122.8(3)
C10 C9 H9A 118.6
C8 C9 H9A 118.6
C9 C10 C5 115.1(3)
C9 C10 C11 123.1(3)
C5 C10 C11 121.8(3)
C12 C11 C16 116.9(3)
C12 C11 C10 120.7(3)
C16 C11 C10 122.4(3)
C13 C12 C11 123.4(3)
C13 C12 H12A 118.3
C11 C12 H12A 118.3
C14 C13 C12 119.1(3)
C14 C13 H13A 120.5
C12 C13 H13A 120.5
C13 C14 C15 118.8(3)
C13 C14 C19 132.4(3)
C15 C14 C19 108.8(3)
C16 C15 C14 121.8(3)
C16 C15 C17 130.0(3)
C14 C15 C17 108.1(3)
C15 C16 C11 119.9(3)
C15 C16 H16A 120.1
C11 C16 H16A 120.1
O1 C17 C18 127.6(3)
O1 C17 C15 127.1(3)
C18 C17 C15 105.3(3)
C23 C18 C19 122.4(3)
C23 C18 C17 128.8(3)
C19 C18 C17 108.8(3)
C20 C19 C18 119.0(3)
C20 C19 C14 132.0(3)
C18 C19 C14 109.0(3)
C19 C20 C21 118.8(3)
C19 C20 H20A 120.6
C21 C20 H20A 120.6
C20 C21 C22 123.3(3)
C20 C21 H21A 118.4
C22 C21 H21A 118.4
C21 C22 C23 116.6(3)
C21 C22 C24 122.1(3)
C23 C22 C24 121.2(3)
C18 C23 C22 119.9(3)
C18 C23 H23A 120.0
C22 C23 H23A 120.0
C25 C24 C29 116.2(3)
C25 C24 C22 121.4(3)
C29 C24 C22 122.3(3)
C26 C25 C24 122.1(3)
C26 C25 H25A 118.9
C24 C25 H25A 118.9
C25 C26 C27 121.4(4)
C25 C26 H26A 119.3
C27 C26 H26A 119.3
C28 C27 C26 117.0(3)
C28 C27 S2 122.2(3)
C26 C27 S2 120.8(3)
C27 C28 C29 121.7(3)
C27 C28 H28A 119.1
C29 C28 H28A 119.1
C28 C29 C24 121.5(4)
C28 C29 H29A 119.2
C24 C29 H29A 119.2
C33 C30 C31 110.6(4)
C33 C30 C32 109.7(4)
C31 C30 C32 111.5(3)
C33 C30 S2 110.5(3)
C31 C30 S2 110.6(3)
C32 C30 S2 103.7(3)
C30 C31 H31A 109.5
C30 C31 H31B 109.5
H31A C31 H31B 109.5
C30 C31 H31C 109.5
H31A C31 H31C 109.5
H31B C31 H31C 109.5
C30 C32 H32A 109.5
C30 C32 H32B 109.5
H32A C32 H32B 109.5
C30 C32 H32C 109.5
H32A C32 H32C 109.5
H32B C32 H32C 109.5
C30 C33 H33A 109.5
C30 C33 H33B 109.5
H33A C33 H33B 109.5
C30 C33 H33C 109.5
H33A C33 H33C 109.5
H33B C33 H33C 109.5
C7 S1 C4 103.86(16)
C27 S2 C30 103.81(17)

loop_
_geom_bond_atom_site_label_1
_geom_bond_atom_site_label_2
_geom_bond_distance
C1 C4 1.520(5)
C1 H1A 0.9600
C1 H1B 0.9600
C1 H1C 0.9600
C2 C4 1.531(5)
C2 H2A 0.9600
C2 H2B 0.9600
C2 H2C 0.9600
C3 C4 1.496(5)
C3 H3A 0.9600
C3 H3B 0.9600
C3 H3C 0.9600
C4 S1 1.844(4)
C5 C6 1.376(5)
C5 C10 1.378(4)
C5 H5A 0.9300
C6 C7 1.364(5)
C6 H6A 0.9300
C7 C8 1.368(5)
C7 S1 1.774(3)
C8 C9 1.382(5)
C8 H8A 0.9300
C9 C10 1.376(5)
C9 H9A 0.9300
C10 C11 1.484(4)
C11 C12 1.390(4)
C11 C16 1.409(4)
C12 C13 1.387(4)
C12 H12A 0.9300
C13 C14 1.371(4)
C13 H13A 0.9300
C14 C15 1.407(4)
C14 C19 1.476(4)
C15 C16 1.373(4)
C15 C17 1.499(4)
C16 H16A 0.9300
C17 O1 1.208(4)
C17 C18 1.496(5)
C18 C23 1.370(4)
C18 C19 1.390(4)
C19 C20 1.381(4)
C20 C21 1.385(4)
C20 H20A 0.9300
C21 C22 1.400(5)
C21 H21A 0.9300
C22 C23 1.411(4)
C22 C24 1.486(4)
C23 H23A 0.9300
C24 C25 1.380(5)
C24 C29 1.390(5)
C25 C26 1.374(5)
C25 H25A 0.9300
C26 C27 1.385(5)
C26 H26A 0.9300
C27 C28 1.370(5)
C27 S2 1.771(3)
C28 C29 1.382(5)
C28 H28A 0.9300
C29 H29A 0.9300
C30 C33 1.511(5)
C30 C31 1.527(5)
C30 C32 1.532(5)
C30 S2 1.836(4)
C31 H31A 0.9600
C31 H31B 0.9600
C31 H31C 0.9600
C32 H32A 0.9600
C32 H32B 0.9600
C32 H32C 0.9600
C33 H33A 0.9600
C33 H33B 0.9600
C33 H33C 0.9600

loop_
_geom_torsion_atom_site_label_1
_geom_torsion_atom_site_label_2
_geom_torsion_atom_site_label_3
_geom_torsion_atom_site_label_4
_geom_torsion
C10 C5 C6 C7 -0.1(7)
C5 C6 C7 C8 1.3(7)
C5 C6 C7 S1 176.3(4)
C6 C7 C8 C9 -1.1(6)
S1 C7 C8 C9 -176.0(3)
C7 C8 C9 C10 -0.2(7)
C8 C9 C10 C5 1.3(6)
C8 C9 C10 C11 179.2(4)
C6 C5 C10 C9 -1.1(6)
C6 C5 C10 C11 -179.0(4)
C9 C10 C11 C12 175.2(4)
C5 C10 C11 C12 -7.1(5)
C9 C10 C11 C16 -5.8(5)
C5 C10 C11 C16 171.9(4)
C16 C11 C12 C13 -1.0(5)
C10 C11 C12 C13 178.1(3)
C11 C12 C13 C14 2.0(6)
C12 C13 C14 C15 -1.0(5)
C12 C13 C14 C19 177.1(3)
C13 C14 C15 C16 -0.8(5)
C19 C14 C15 C16 -179.4(3)
C13 C14 C15 C17 -180.0(3)
C19 C14 C15 C17 1.4(4)
C14 C15 C16 C11 1.7(5)
C17 C15 C16 C11 -179.2(3)
C12 C11 C16 C15 -0.8(5)
C10 C11 C16 C15 -179.9(3)
C16 C15 C17 O1 -1.1(6)
C14 C15 C17 O1 178.1(4)
C16 C15 C17 C18 179.2(3)
C14 C15 C17 C18 -1.7(4)
O1 C17 C18 C23 3.4(6)
C15 C17 C18 C23 -176.8(3)
O1 C17 C18 C19 -178.4(4)
C15 C17 C18 C19 1.3(4)
C23 C18 C19 C20 -1.0(5)
C17 C18 C19 C20 -179.3(3)
C23 C18 C19 C14 177.8(3)
C17 C18 C19 C14 -0.5(4)
C13 C14 C19 C20 -0.4(7)
C15 C14 C19 C20 178.0(4)
C13 C14 C19 C18 -178.9(4)
C15 C14 C19 C18 -0.6(4)
C18 C19 C20 C21 0.9(5)
C14 C19 C20 C21 -177.5(4)
C19 C20 C21 C22 -0.1(6)
C20 C21 C22 C23 -0.8(5)
C20 C21 C22 C24 178.0(3)
C19 C18 C23 C22 0.1(5)
C17 C18 C23 C22 178.0(3)
C21 C22 C23 C18 0.7(5)
C24 C22 C23 C18 -178.0(3)
C21 C22 C24 C25 -179.6(4)
C23 C22 C24 C25 -1.0(5)
C21 C22 C24 C29 -2.9(5)
C23 C22 C24 C29 175.7(3)
C29 C24 C25 C26 0.0(6)
C22 C24 C25 C26 176.9(4)
C24 C25 C26 C27 0.3(6)
C25 C26 C27 C28 0.2(6)
C25 C26 C27 S2 -177.4(3)
C26 C27 C28 C29 -0.9(6)
S2 C27 C28 C29 176.7(3)
C27 C28 C29 C24 1.2(6)
C25 C24 C29 C28 -0.7(5)
C22 C24 C29 C28 -177.5(3)
C6 C7 S1 C4 90.9(4)
C8 C7 S1 C4 -94.3(4)
C3 C4 S1 C7 -51.7(3)
C1 C4 S1 C7 -171.5(3)
C2 C4 S1 C7 72.7(3)
C28 C27 S2 C30 91.0(4)
C26 C27 S2 C30 -91.6(3)
C33 C30 S2 C27 61.1(3)
C31 C30 S2 C27 -61.7(3)
C32 C30 S2 C27 178.6(3)

loop_
_cod_related_entry_id
_cod_related_entry_database
_cod_related_entry_code
1 ChemSpider 30651551
